data_1527925
loop_
_publ_author_name
'Perrotta, A.J.'
'Smith, J.V.'

_publ_section_title
;
 The crystal structure of Ba Al2 O4
;
_journal_name_full
;
Bulletin de la Societe Francaise de Mineralogie et de Cristallographie 
(72,1949-100,1977)
;
_journal_page_first 85
_journal_page_last 87
_journal_volume 91
_journal_year 1968
_chemical_formula_sum 'Al2 Ba O4'
_chemical_name_systematic 'Ba Al2 O4'
_space_group_IT_number 182
_symmetry_space_group_name_Hall 'P 6c 2c'
_symmetry_space_group_name_H-M 'P 63 2 2'
_cell_angle_alpha 90
_cell_angle_beta 90
_cell_angle_gamma 120
_cell_formula_units_Z 2
_cell_length_a 5.218
_cell_length_b 5.218
_cell_length_c 8.781
_cell_volume 207.054
_citation_journal_id_ASTM BUFCAE
_cod_data_source_file Perrotta_BUFCAE_1968_1638.cif
_cod_data_source_block Al2Ba1O4
_cod_original_cell_volume 207.0536
_cod_original_formula_sum 'Al2 Ba1 O4'
_cod_database_code 1527925

loop_
_symmetry_equiv_pos_as_xyz
x,y,z
x-y,x,z+1/2
-y,x-y,z
-x,-y,z+1/2
-x+y,-x,z
y,-x+y,z+1/2
-y,-x,-z+1/2
x-y,-y,-z
x,x-y,-z+1/2
y,x,-z
-x+y,y,-z+1/2
-x,-x+y,-z

loop_
_atom_site_label
_atom_site_type_symbol
_atom_site_fract_x
_atom_site_fract_y
_atom_site_fract_z
_atom_site_occupancy
_atom_site_U_iso_or_equiv
O2 O-2 0.36 0 0 1 0.0
Ba1 Ba+2 0 0 0.25 1 0.0
Al1 Al+3 0.3333 0.6667 0.054 1 0.0
O1 O-2 0.371 0.742 0.25 0.333 0.0
